data_7214712
loop_
_publ_author_name
'Ling, Irene'
'Iyer, K. Swaminathan'
'Bond, Charles S.'
'Sobolev, Alexandre N.'
'Alias, Yatimah'
'Raston, Colin L.'

_publ_section_title
;
 Sodium ion association via bridging water molecules for different charged
 p-phosphonated calix[4]arene bilayers
;
_journal_issue 24
_journal_name_full CrystEngComm
_journal_page_first 8541
_journal_paper_doi 10.1039/c2ce26207j
_journal_volume 14
_journal_year 2012
_chemical_formula_moiety 'C28 H20 O16 P4, C H57 Na9 O32, 2(C6 H11 N2), 8(H2 O)'
_chemical_formula_sum 'C41 H115 N4 Na9 O56 P4'
_chemical_formula_weight 1891.16
_chemical_name_systematic
;
?
;
_space_group_IT_number 130
_symmetry_cell_setting tetragonal
_symmetry_Int_Tables_number 130
_symmetry_space_group_name_Hall '-P 4a 2ac'
_symmetry_space_group_name_H-M 'P 4/n c c :2'
_atom_sites_solution_hydrogens geom
_atom_sites_solution_primary direct
_atom_sites_solution_secondary difmap
_audit_creation_method SHELXL-97
_cell_angle_alpha 90.00
_cell_angle_beta 90.00
_cell_angle_gamma 90.00
_cell_formula_units_Z 4
_cell_length_a 16.1842(4)
_cell_length_b 16.1842
_cell_length_c 31.2772(7)
_cell_measurement_reflns_used 12075
_cell_measurement_temperature 100(2)
_cell_measurement_theta_max 29.1544
_cell_measurement_theta_min 3.4820
_cell_volume 8192.4(3)
_computing_cell_refinement
;
CrysAlisPro, Oxford Diffraction Ltd.,
Version 1.171.33.52 (release 06-11-2009 CrysAlis171 .NET)
(compiled Nov 6 2009,16:24:50)
;
_computing_data_collection
;
CrysAlisPro, Oxford Diffraction Ltd.,
Version 1.171.33.52 (release 06-11-2009 CrysAlis171 .NET)
(compiled Nov 6 2009,16:24:50)
;
_computing_data_reduction
;
CrysAlisPro, Oxford Diffraction Ltd.,
Version 1.171.33.52 (release 06-11-2009 CrysAlis171 .NET)
(compiled Nov 6 2009,16:24:50)
;
_computing_molecular_graphics 'X-Seed 2.0 (Barbour, 2001)'
_computing_publication_material 'SHELXL-97 (Sheldrick, 2008)'
_computing_structure_refinement 'SHELXL-97 (Sheldrick, 2008)'
_computing_structure_solution 'SHELXS-97 (Sheldrick, 2008)'
_diffrn_ambient_temperature 100(2)
_diffrn_detector_area_resol_mean 10.4738
_diffrn_measured_fraction_theta_full 0.993
_diffrn_measured_fraction_theta_max 0.971
_diffrn_measurement_device_type 'Oxford Diffraction Gemini-R Ultra, Ruby CCD'
_diffrn_measurement_method '\w scans'
_diffrn_radiation_monochromator graphite
_diffrn_radiation_source 'Enhance (Mo) X-ray Source'
_diffrn_radiation_type MoK\a
_diffrn_radiation_wavelength 0.71073
_diffrn_reflns_av_R_equivalents 0.1260
_diffrn_reflns_av_sigmaI/netI 0.1272
_diffrn_reflns_limit_h_max 21
_diffrn_reflns_limit_h_min -21
_diffrn_reflns_limit_k_max 20
_diffrn_reflns_limit_k_min -21
_diffrn_reflns_limit_l_max 40
_diffrn_reflns_limit_l_min -42
_diffrn_reflns_number 100245
_diffrn_reflns_theta_full 28.00
_diffrn_reflns_theta_max 29.25
_diffrn_reflns_theta_min 3.62
_exptl_absorpt_coefficient_mu 0.250
_exptl_absorpt_correction_T_max 1.00000
_exptl_absorpt_correction_T_min 0.96213
_exptl_absorpt_correction_type multi-scan
_exptl_absorpt_process_details
;
CrysAlisPro, Oxford Diffraction Ltd.,
Version 1.171.33.52 (release 06-11-2009 CrysAlis171 .NET)
(compiled Nov 6 2009,16:24:50)
Empirical absorption correction using spherical harmonics,
implemented in SCALE3 ABSPACK scaling algorithm.
;
_exptl_crystal_colour colorless
_exptl_crystal_density_diffrn 1.533
_exptl_crystal_density_method 'not measured'
_exptl_crystal_description plate
_exptl_crystal_F_000 3984
_exptl_crystal_size_max 0.28
_exptl_crystal_size_mid 0.20
_exptl_crystal_size_min 0.05
_refine_diff_density_max 1.120
_refine_diff_density_min -0.628
_refine_diff_density_rms 0.072
_refine_ls_extinction_method none
_refine_ls_goodness_of_fit_ref 1.005
_refine_ls_hydrogen_treatment constr
_refine_ls_matrix_type full
_refine_ls_number_parameters 286
_refine_ls_number_reflns 5441
_refine_ls_number_restraints 39
_refine_ls_restrained_S_all 1.006
_refine_ls_R_factor_all 0.1222
_refine_ls_R_factor_gt 0.0475
_refine_ls_shift/su_max 0.002
_refine_ls_shift/su_mean 0.000
_refine_ls_structure_factor_coef Fsqd
_refine_ls_weighting_details 'calc w=1/[\s^2^(Fo^2^)+(0.0400P)^2^+0.0000P] where P=(Fo^2^+2Fc^2^)/3'
_refine_ls_weighting_scheme calc
_refine_ls_wR_factor_gt 0.0966
_refine_ls_wR_factor_ref 0.1040
_reflns_number_gt 2708
_reflns_number_total 5441
_reflns_threshold_expression >2sigma(I)
_cod_data_source_file c2ce26207j.txt
_cod_data_source_block cmpnd02
_cod_original_sg_symbol_H-M 'P 4/n c c'
_cod_database_code 7214712

loop_
_symmetry_equiv_pos_as_xyz
'x, y, z'
'-x+1/2, -y+1/2, z'
'-y+1/2, x, z'
'y, -x+1/2, z'
'-x, y+1/2, -z+1/2'
'x+1/2, -y, -z+1/2'
'y+1/2, x+1/2, -z+1/2'
'-y, -x, -z+1/2'
'-x, -y, -z'
'x-1/2, y-1/2, -z'
'y-1/2, -x, -z'
'-y, x-1/2, -z'
'x, -y-1/2, z-1/2'
'-x-1/2, y, z-1/2'
'-y-1/2, -x-1/2, z-1/2'
'y, x, z-1/2'

loop_
_atom_site_label
_atom_site_type_symbol
_atom_site_fract_x
_atom_site_fract_y
_atom_site_fract_z
_atom_site_U_iso_or_equiv
_atom_site_adp_type
_atom_site_occupancy
_atom_site_symmetry_multiplicity
_atom_site_calc_flag
_atom_site_refinement_flags
_atom_site_disorder_assembly
_atom_site_disorder_group
C1 C 0.36262(8) 0.36518(9) 0.04068(4) 0.0114(3) Uani 1 1 d . . .
C2 C 0.43177(8) 0.32922(8) 0.05957(4) 0.0093(4) Uani 1 1 d . . .
C3 C 0.45919(8) 0.35919(8) 0.09865(4) 0.0109(4) Uani 1 1 d . . .
H3 H 0.5059 0.3342 0.1117 0.013 Uiso 1 1 calc R . .
C4 C 0.42024(8) 0.42475(8) 0.11926(4) 0.0109(3) Uani 1 1 d . . .
C5 C 0.35285(8) 0.46125(8) 0.09898(4) 0.0100(4) Uani 1 1 d . . .
H5 H 0.3261 0.5066 0.1124 0.012 Uiso 1 1 calc R . .
C6 C 0.32353(8) 0.43354(8) 0.05982(4) 0.0102(4) Uani 1 1 d . . .
C7 C 0.47140(8) 0.25304(9) 0.04050(4) 0.0106(3) Uani 1 1 d . . .
H71 H 0.4630 0.2527 0.0091 0.013 Uiso 1 1 calc R . .
H72 H 0.5316 0.2537 0.0462 0.013 Uiso 1 1 calc R . .
P1 P 0.45699(2) 0.46303(2) 0.170233(10) 0.01043(8) Uani 1 1 d . . .
O1 O 0.33248(6) 0.33308(6) 0.00330(3) 0.0228(3) Uani 1 1 d . . .
H1 H 0.2810 0.3427 0.0016 0.034 Uiso 1 1 calc R . .
O2 O 0.51111(6) 0.39476(5) 0.18914(3) 0.0144(3) Uani 1 1 d . . .
O3 O 0.38163(6) 0.48244(6) 0.19769(3) 0.0137(3) Uani 1 1 d . . .
O4 O 0.50749(5) 0.54060(5) 0.16048(3) 0.0144(3) Uani 1 1 d . . .
C0 C 0.2500 0.2500 0.34158(9) 0.0140(7) Uani 1 4 d S . .
O01 O 0.2500 0.2500 0.30085(6) 0.0158(5) Uani 1 4 d S . .
O02 O 0.27589(13) 0.18581(13) 0.36187(7) 0.0322(7) Uani 0.50 1 d P . .
Na1 Na 0.2500 0.2500 0.18754(3) 0.0165(3) Uani 1 4 d S . .
Na2 Na 0.20629(3) 0.39090(3) 0.283885(18) 0.01661(15) Uani 1 1 d . . .
Na3 Na 0.25117(4) 0.57480(3) 0.323014(17) 0.02036(14) Uani 1 1 d . . .
O5 O 0.2500 0.2500 0.11425(7) 0.0322(6) Uani 1 4 d S . .
H5A H 0.2234 0.2895 0.1028 0.039 Uiso 0.25 1 d P . .
O6 O 0.23657(5) 0.39166(6) 0.20593(3) 0.0159(3) Uani 1 1 d . . .
H6A H 0.1963 0.4246 0.2022 0.019 Uiso 1 1 d . . .
H6B H 0.2814 0.4186 0.2032 0.019 Uiso 1 1 d . . .
O7 O 0.34401(6) 0.44204(6) 0.28272(3) 0.0172(3) Uani 1 1 d . . .
H7A H 0.3602 0.4625 0.2591 0.021 Uiso 1 1 d . . .
H7B H 0.3796 0.4536 0.3018 0.021 Uiso 1 1 d . . .
O8 O 0.15600(6) 0.52696(6) 0.27181(3) 0.0174(3) Uani 1 1 d . . .
H8A H 0.1440 0.5212 0.2455 0.021 Uiso 1 1 d . . .
H8B H 0.1128 0.5423 0.2851 0.021 Uiso 1 1 d . . .
O9 O 0.17370(7) 0.46209(8) 0.35567(4) 0.0590(4) Uani 1 1 d . . .
H9A H 0.1223 0.4644 0.3501 0.071 Uiso 1 1 d . . .
H9B H 0.1810 0.4282 0.3761 0.071 Uiso 1 1 d . . .
O10 O 0.35421(6) 0.66179(6) 0.29387(3) 0.0183(3) Uani 1 1 d . . .
H10A H 0.4023 0.6443 0.2999 0.022 Uiso 1 1 d . . .
H10B H 0.3500 0.7111 0.3029 0.022 Uiso 1 1 d . . .
O11 O 0.15323(6) 0.68424(6) 0.33694(3) 0.0226(3) Uani 1 1 d . . .
H11A H 0.1086 0.6586 0.3316 0.027 Uiso 1 1 d . . .
H11B H 0.1492 0.7055 0.3617 0.027 Uiso 1 1 d . . .
O12 O 0.33544(6) 0.55564(6) 0.38637(3) 0.0197(3) Uani 1 1 d . . .
H12A H 0.3773 0.5399 0.3721 0.024 Uiso 1 1 d . . .
H12B H 0.3152 0.5138 0.3990 0.024 Uiso 1 1 d . . .
O13 O 0.40060(7) 0.19921(10) 0.42114(4) 0.0501(4) Uani 1 1 d . . .
H13A H 0.3598 0.2029 0.4041 0.060 Uiso 1 1 d . . .
H13B H 0.3834 0.1805 0.4449 0.060 Uiso 1 1 d . . .
O14 O 0.16947(7) 0.77825(6) 0.41275(3) 0.0272(3) Uani 1 1 d . . .
H14A H 0.1679 0.8301 0.4085 0.033 Uiso 1 1 d . . .
H14B H 0.1384 0.7674 0.4339 0.033 Uiso 1 1 d . . .
N1A N 0.41585(8) 0.54609(9) -0.02502(7) 0.0248(7) Uiso 0.25 1 d PD A -1
N2A N 0.52116(14) 0.48077(15) 0.00041(10) 0.0120(10) Uiso 0.25 1 d PD A -1
C1A C 0.35005(17) 0.5707(2) -0.05395(12) 0.0311(13) Uiso 0.25 1 d PD A -1
H1AA H 0.3523 0.5367 -0.0798 0.047 Uiso 0.25 1 calc PR A -1
H1AB H 0.3570 0.6290 -0.0617 0.047 Uiso 0.25 1 calc PR A -1
H1AC H 0.2965 0.5631 -0.0399 0.047 Uiso 0.25 1 calc PR A -1
C2A C 0.4710(2) 0.4877(2) -0.03228(11) 0.0325(12) Uiso 0.25 1 d PD A -1
H2AA H 0.4740 0.4554 -0.0576 0.039 Uiso 0.25 1 calc PR A -1
C3A C 0.4996(2) 0.5380(2) 0.03066(12) 0.0102(8) Uiso 0.25 1 d PD A -1
H3AA H 0.5257 0.5467 0.0575 0.012 Uiso 0.25 1 calc PR A -1
C4A C 0.4328(2) 0.5801(2) 0.01470(11) 0.0118(9) Uiso 0.25 1 d PD A -1
H4AA H 0.4039 0.6241 0.0282 0.014 Uiso 0.25 1 calc PR A -1
C5A C 0.5894(2) 0.4193(3) 0.00212(14) 0.0295(12) Uiso 0.25 1 d PD A -1
H5AA H 0.6258 0.4268 -0.0230 0.035 Uiso 0.25 1 calc PR A -1
H5AB H 0.5660 0.3629 0.0009 0.035 Uiso 0.25 1 calc PR A -1
C6A C 0.6392(3) 0.4286(5) 0.04218(18) 0.0532(13) Uiso 0.25 1 d PD A -1
H6AA H 0.6828 0.3867 0.0427 0.080 Uiso 0.25 1 calc PR A -1
H6AB H 0.6031 0.4215 0.0671 0.080 Uiso 0.25 1 calc PR A -1
H6AC H 0.6641 0.4838 0.0429 0.080 Uiso 0.25 1 calc PR A -1
C1B C 0.6475(2) 0.4014(3) 0.03004(18) 0.0311(13) Uiso 0.25 1 d PD B -2
H1BA H 0.6601 0.3621 0.0071 0.047 Uiso 0.25 1 calc PR B -2
H1BB H 0.6333 0.3711 0.0562 0.047 Uiso 0.25 1 calc PR B -2
H1BC H 0.6958 0.4364 0.0354 0.047 Uiso 0.25 1 calc PR B -2
N1B N 0.57835(15) 0.45252(15) 0.01741(9) 0.0248(7) Uiso 0.25 1 d PD B -2
N2B N 0.47256(13) 0.49580(14) -0.01744(9) 0.0311(14) Uiso 0.25 1 d PD B -2
C2B C 0.53438(16) 0.44231(16) -0.01782(9) 0.0325(12) Uiso 0.25 1 d PD B -2
H2BA H 0.5453 0.4031 -0.0397 0.039 Uiso 0.25 1 calc PR B -2
C3B C 0.4768(2) 0.5426(2) 0.01958(10) 0.0102(8) Uiso 0.25 1 d PD B -2
H3BA H 0.4404 0.5856 0.0281 0.012 Uiso 0.25 1 calc PR B -2
C4B C 0.5418(2) 0.5150(2) 0.04055(12) 0.0118(9) Uiso 0.25 1 d PD B -2
H4BA H 0.5604 0.5351 0.0674 0.014 Uiso 0.25 1 calc PR B -2
C5B C 0.4085(2) 0.5049(2) -0.05047(12) 0.0295(12) Uiso 0.25 1 d PD B -2
H5BA H 0.3732 0.4550 -0.0505 0.035 Uiso 0.25 1 calc PR B -2
H5BB H 0.4354 0.5089 -0.0788 0.035 Uiso 0.25 1 calc PR B -2
C6B C 0.3551(3) 0.5793(4) -0.0439(3) 0.0532(13) Uiso 0.25 1 d PD B -2
H6BA H 0.3144 0.5827 -0.0671 0.080 Uiso 0.25 1 calc PR B -2
H6BB H 0.3895 0.6291 -0.0440 0.080 Uiso 0.25 1 calc PR B -2
H6BC H 0.3264 0.5747 -0.0165 0.080 Uiso 0.25 1 calc PR B -2

loop_
_atom_site_aniso_label
_atom_site_aniso_U_11
_atom_site_aniso_U_22
_atom_site_aniso_U_33
_atom_site_aniso_U_23
_atom_site_aniso_U_13
_atom_site_aniso_U_12
C1 0.0103(7) 0.0142(7) 0.0097(6) -0.0014(6) 0.0016(6) -0.0047(6)
C2 0.0087(7) 0.0085(7) 0.0107(7) 0.0027(6) 0.0030(6) -0.0018(6)
C3 0.0087(7) 0.0101(7) 0.0139(7) 0.0042(6) -0.0003(6) -0.0011(6)
C4 0.0125(7) 0.0095(7) 0.0107(6) 0.0009(6) 0.0009(6) -0.0038(6)
C5 0.0092(7) 0.0076(7) 0.0131(7) -0.0009(6) 0.0024(6) -0.0008(6)
C6 0.0092(7) 0.0089(7) 0.0126(7) 0.0049(6) 0.0032(6) -0.0029(6)
C7 0.0083(6) 0.0111(6) 0.0123(6) 0.0008(7) -0.0008(5) -0.0018(7)
P1 0.01120(17) 0.00981(18) 0.01030(15) -0.00039(15) -0.00106(16) -0.00032(15)
O1 0.0123(5) 0.0381(6) 0.0181(5) -0.0137(5) -0.0095(4) 0.0128(4)
O2 0.0162(5) 0.0132(5) 0.0138(5) -0.0011(4) -0.0021(4) 0.0023(4)
O3 0.0150(5) 0.0148(5) 0.0113(5) -0.0022(4) 0.0013(4) 0.0001(4)
O4 0.0143(5) 0.0138(5) 0.0151(5) -0.0015(4) -0.0016(4) -0.0030(4)
C0 0.0114(8) 0.0114(8) 0.0192(14) 0.000 0.000 0.000
O01 0.0156(6) 0.0156(6) 0.0162(9) 0.000 0.000 0.000
O02 0.0218(12) 0.0381(13) 0.0366(13) 0.0232(11) -0.0045(10) 0.0004(11)
Na1 0.0148(3) 0.0148(3) 0.0200(6) 0.000 0.000 0.000
Na2 0.0137(3) 0.0136(3) 0.0226(3) -0.0006(3) 0.0008(3) 0.0000(2)
Na3 0.0165(3) 0.0230(3) 0.0215(3) 0.0045(2) -0.0033(3) -0.0056(3)
O5 0.0359(8) 0.0359(8) 0.0248(11) 0.000 0.000 0.000
O6 0.0088(5) 0.0148(5) 0.0240(5) -0.0007(4) -0.0010(4) 0.0004(4)
O7 0.0142(5) 0.0240(6) 0.0134(5) 0.0022(4) -0.0035(4) -0.0058(5)
O8 0.0161(5) 0.0222(6) 0.0141(5) -0.0042(4) -0.0022(4) 0.0044(5)
O9 0.0264(6) 0.0913(9) 0.0592(8) 0.0562(7) -0.0227(6) -0.0267(7)
O10 0.0158(5) 0.0145(5) 0.0245(5) -0.0012(5) -0.0021(4) 0.0034(4)
O11 0.0196(6) 0.0266(6) 0.0215(5) -0.0057(5) -0.0015(5) -0.0067(5)
O12 0.0155(5) 0.0218(6) 0.0218(5) 0.0003(5) 0.0045(5) -0.0005(5)
O13 0.0253(7) 0.1063(11) 0.0186(6) 0.0040(7) 0.0016(5) 0.0015(7)
O14 0.0247(6) 0.0242(6) 0.0327(6) 0.0060(5) 0.0103(5) -0.0004(5)

loop_
_atom_type_symbol
_atom_type_description
_atom_type_scat_dispersion_real
_atom_type_scat_dispersion_imag
_atom_type_scat_source
C C 0.0033 0.0016 'International Tables Vol C Tables 4.2.6.8 and 6.1.1.4'
H H 0.0000 0.0000 'International Tables Vol C Tables 4.2.6.8 and 6.1.1.4'
N N 0.0061 0.0033 'International Tables Vol C Tables 4.2.6.8 and 6.1.1.4'
O O 0.0106 0.0060 'International Tables Vol C Tables 4.2.6.8 and 6.1.1.4'
P P 0.1023 0.0942 'International Tables Vol C Tables 4.2.6.8 and 6.1.1.4'
Na Na 0.0362 0.0249 'International Tables Vol C Tables 4.2.6.8 and 6.1.1.4'

loop_
_geom_angle_atom_site_label_1
_geom_angle_atom_site_label_2
_geom_angle_atom_site_label_3
_geom_angle
_geom_angle_site_symmetry_1
_geom_angle_site_symmetry_3
O1 C1 C2 119.33(12) . .
O1 C1 C6 120.07(12) . .
C2 C1 C6 120.60(12) . .
C3 C2 C1 118.97(12) . .
C3 C2 C7 119.78(12) . .
C1 C2 C7 120.94(12) . .
C2 C3 C4 121.96(12) . .
C2 C3 H3 119.0 . .
C4 C3 H3 119.0 . .
C3 C4 C5 117.82(12) . .
C3 C4 P1 121.31(10) . .
C5 C4 P1 120.86(10) . .
C6 C5 C4 122.17(12) . .
C6 C5 H5 118.9 . .
C4 C5 H5 118.9 . .
C5 C6 C1 118.39(12) . .
C5 C6 C7 120.20(12) . 3
C1 C6 C7 121.19(12) . 3
C6 C7 C2 109.85(10) 4 .
C6 C7 H71 109.7 4 .
C2 C7 H71 109.7 . .
C6 C7 H72 109.7 4 .
C2 C7 H72 109.7 . .
H71 C7 H72 108.2 . .
O3 P1 O4 111.77(5) . .
O3 P1 O2 112.91(5) . .
O4 P1 O2 111.37(5) . .
O3 P1 C4 107.69(6) . .
O4 P1 C4 106.31(6) . .
O2 P1 C4 106.35(6) . .
C1 O1 H1 109.5 . .
O01 C0 O02 119.53(15) . 4
O01 C0 O02 119.53(15) . 3
O02 C0 O02 120.9(3) 4 3
O01 C0 O02 119.53(15) . 2
O02 C0 O02 75.93(13) 4 2
O02 C0 O02 75.94(13) 3 2
O01 C0 O02 119.53(15) . .
O02 C0 O02 75.94(13) 4 .
O02 C0 O02 75.94(13) 3 .
O02 C0 O02 120.9(3) 2 .
O01 C0 Na2 52.92(4) . 2
O02 C0 Na2 103.89(10) 4 2
O02 C0 Na2 110.76(10) 3 2
O02 C0 Na2 171.48(16) 2 2
O02 C0 Na2 66.76(12) . 2
O01 C0 Na2 52.92(4) . .
O02 C0 Na2 110.76(10) 4 .
O02 C0 Na2 103.88(10) 3 .
O02 C0 Na2 66.76(12) 2 .
O02 C0 Na2 171.48(16) . .
Na2 C0 Na2 105.83(9) 2 .
O01 C0 Na2 52.92(4) . 3
O02 C0 Na2 66.76(12) 4 3
O02 C0 Na2 171.48(16) 3 3
O02 C0 Na2 103.88(10) 2 3
O02 C0 Na2 110.76(10) . 3
Na2 C0 Na2 68.68(4) 2 3
Na2 C0 Na2 68.68(4) . 3
O01 C0 Na2 52.92(4) . 4
O02 C0 Na2 171.48(16) 4 4
O02 C0 Na2 66.76(12) 3 4
O02 C0 Na2 110.76(11) 2 4
O02 C0 Na2 103.88(10) . 4
Na2 C0 Na2 68.68(4) 2 4
Na2 C0 Na2 68.68(4) . 4
Na2 C0 Na2 105.83(9) 3 4
C0 O01 Na2 102.53(4) . 2
C0 O01 Na2 102.53(4) . 3
Na2 O01 Na2 87.304(18) 2 3
C0 O01 Na2 102.53(4) . .
Na2 O01 Na2 154.94(9) 2 .
Na2 O01 Na2 87.301(18) 3 .
C0 O01 Na2 102.53(4) . 4
Na2 O01 Na2 87.302(18) 2 4
Na2 O01 Na2 154.94(9) 3 4
Na2 O01 Na2 87.302(18) . 4
C0 O02 O02 52.03(6) . 3
C0 O02 O02 52.03(6) . 4
O02 O02 O02 89.997(1) 3 4
C0 O02 Na2 87.78(15) . 2
O02 O02 Na2 111.97(7) 3 2
O02 O02 Na2 105.84(8) 4 2
O5 Na1 O6 104.03(3) . 2
O5 Na1 O6 104.03(3) . .
O6 Na1 O6 151.95(7) 2 .
O5 Na1 O6 104.03(3) . 3
O6 Na1 O6 86.634(16) 2 3
O6 Na1 O6 86.631(16) . 3
O5 Na1 O6 104.03(3) . 4
O6 Na1 O6 86.633(16) 2 4
O6 Na1 O6 86.631(16) . 4
O6 Na1 O6 151.95(7) 3 4
O5 Na1 Na2 141.610(13) . 2
O6 Na1 Na2 38.77(3) 2 2
O6 Na1 Na2 113.56(4) . 2
O6 Na1 Na2 86.19(3) 3 2
O6 Na1 Na2 71.74(3) 4 2
O5 Na1 Na2 141.610(13) . 3
O6 Na1 Na2 71.74(3) 2 3
O6 Na1 Na2 86.18(3) . 3
O6 Na1 Na2 38.77(3) 3 3
O6 Na1 Na2 113.56(4) 4 3
Na2 Na1 Na2 52.097(16) 2 3
O5 Na1 Na2 141.609(13) . 4
O6 Na1 Na2 86.19(3) 2 4
O6 Na1 Na2 71.74(3) . 4
O6 Na1 Na2 113.56(4) 3 4
O6 Na1 Na2 38.77(3) 4 4
Na2 Na1 Na2 52.096(16) 2 4
Na2 Na1 Na2 76.78(3) 3 4
O5 Na1 Na2 141.610(13) . .
O6 Na1 Na2 113.56(4) 2 .
O6 Na1 Na2 38.77(3) . .
O6 Na1 Na2 71.73(3) 3 .
O6 Na1 Na2 86.18(3) 4 .
Na2 Na1 Na2 76.78(3) 2 .
Na2 Na1 Na2 52.095(16) 3 .
Na2 Na1 Na2 52.096(16) 4 .
O8 Na2 O7 89.78(4) . .
O8 Na2 O01 175.48(5) . .
O7 Na2 O01 93.25(3) . .
O8 Na2 O6 84.67(3) . .
O7 Na2 O6 78.38(3) . .
O01 Na2 O6 99.22(5) . .
O8 Na2 O7 87.16(4) . 3
O7 Na2 O7 176.70(4) . 3
O01 Na2 O7 89.88(3) . 3
O6 Na2 O7 100.09(4) . 3
O8 Na2 O9 69.78(4) . .
O7 Na2 O9 92.84(4) . .
O01 Na2 O9 106.67(5) . .
O6 Na2 O9 153.11(4) . .
O7 Na2 O9 87.26(4) 3 .
O8 Na2 O02 126.47(5) . 2
O7 Na2 O02 94.15(5) . 2
O01 Na2 O02 49.97(6) . 2
O6 Na2 O02 148.26(5) . 2
O7 Na2 O02 88.67(5) 3 2
O9 Na2 O02 56.72(5) . 2
O8 Na2 C0 151.92(5) . .
O7 Na2 C0 93.03(3) . .
O01 Na2 C0 24.55(6) . .
O6 Na2 C0 123.25(5) . .
O7 Na2 C0 90.25(3) 3 .
O9 Na2 C0 82.17(5) . .
O02 Na2 C0 25.46(6) 2 .
O8 Na2 Na3 45.48(3) . .
O7 Na2 Na3 59.02(3) . .
O01 Na2 Na3 134.18(4) . .
O6 Na2 Na3 108.41(3) . .
O7 Na2 Na3 119.15(3) 3 .
O9 Na2 Na3 47.06(3) . .
O02 Na2 Na3 93.16(5) 2 .
C0 Na2 Na3 114.31(4) . .
O8 Na2 Na2 131.30(3) . 3
O7 Na2 Na2 138.13(3) . 3
O01 Na2 Na2 46.349(9) . 3
O6 Na2 Na2 95.52(2) . 3
O7 Na2 Na2 44.70(3) 3 3
O9 Na2 Na2 107.47(3) . 3
O02 Na2 Na2 69.49(5) 2 3
C0 Na2 Na2 55.66(2) . 3
Na3 Na2 Na2 154.273(18) . 3
O8 Na2 Na2 137.25(3) . 4
O7 Na2 Na2 48.14(3) . 4
O01 Na2 Na2 46.350(9) . 4
O6 Na2 Na2 80.09(2) . 4
O7 Na2 Na2 134.69(3) 3 4
O9 Na2 Na2 112.91(3) . 4
O02 Na2 Na2 72.37(4) 2 4
C0 Na2 Na2 55.66(2) . 4
Na3 Na2 Na2 103.03(2) . 4
Na2 Na2 Na2 90.001(1) 3 4
O8 Na2 Na1 119.19(3) . .
O7 Na2 Na1 91.26(3) . .
O01 Na2 Na1 64.14(4) . .
O6 Na2 Na1 36.70(2) . .
O7 Na2 Na1 89.16(3) 3 .
O9 Na2 Na1 170.17(4) . .
O02 Na2 Na1 114.07(5) 2 .
C0 Na2 Na1 88.69(4) . .
Na3 Na2 Na1 141.75(2) . .
Na2 Na2 Na1 63.951(8) 3 .
Na2 Na2 Na1 63.952(8) 4 .
O8 Na2 H6A 68.3 . .
O7 Na2 H6A 88.3 . .
O01 Na2 H6A 115.1 . .
O6 Na2 H6A 19.0 . .
O7 Na2 H6A 89.4 3 .
O9 Na2 H6A 138.1 . .
O02 Na2 H6A 164.9 2 .
C0 Na2 H6A 139.6 . .
Na3 Na2 H6A 100.8 . .
Na2 Na2 H6A 99.0 3 .
Na2 Na2 H6A 98.7 4 .
Na1 Na2 H6A 50.9 . .
O8 Na2 H8A 18.7 . .
O7 Na2 H8A 94.2 . .
O01 Na2 H8A 163.4 . .
O6 Na2 H8A 67.9 . .
O7 Na2 H8A 82.5 3 .
O9 Na2 H8A 87.7 . .
O02 Na2 H8A 143.8 2 .
C0 Na2 H8A 167.9 . .
Na3 Na2 H8A 61.9 . .
Na2 Na2 H8A 122.1 3 .
Na2 Na2 H8A 135.5 4 .
Na1 Na2 H8A 100.9 . .
H6A Na2 H8A 50.5 . .
O8 Na3 O10 113.27(4) . .
O8 Na3 O11 86.25(4) . .
O10 Na3 O11 95.49(4) . .
O8 Na3 O12 151.89(4) . .
O10 Na3 O12 89.69(4) . .
O11 Na3 O12 108.37(4) . .
O8 Na3 O9 72.68(4) . .
O10 Na3 O9 165.82(5) . .
O11 Na3 O9 97.79(4) . .
O12 Na3 O9 81.45(4) . .
O8 Na3 O7 78.48(3) . .
O10 Na3 O7 84.75(3) . .
O11 Na3 O7 163.39(4) . .
O12 Na3 O7 88.23(3) . .
O9 Na3 O7 83.94(4) . .
O8 Na3 Na2 46.09(3) . .
O10 Na3 Na2 123.32(3) . .
O11 Na3 Na2 125.71(3) . .
O12 Na3 Na2 108.15(3) . .
O9 Na3 Na2 50.74(4) . .
O7 Na3 Na2 44.49(2) . .
O8 Na3 H8B 19.0 . .
O10 Na3 H8B 123.6 . .
O11 Na3 H8B 70.4 . .
O12 Na3 H8B 146.6 . .
O9 Na3 H8B 66.1 . .
O7 Na3 H8B 95.6 . .
Na2 Na3 H8B 57.1 . .
O8 Na3 H12A 147.1 . .
O10 Na3 H12A 78.7 . .
O11 Na3 H12A 124.3 . .
O12 Na3 H12A 18.9 . .
O9 Na3 H12A 89.6 . .
O7 Na3 H12A 72.0 . .
Na2 Na3 H12A 101.2 . .
H8B Na3 H12A 154.2 . .
Na1 O5 H5A 115.0 . .
Na1 O6 Na2 104.53(4) . .
Na1 O6 H6A 130.0 . .
Na2 O6 H6A 89.1 . .
Na1 O6 H6B 113.1 . .
Na2 O6 H6B 105.7 . .
H6A O6 H6B 108.6 . .
Na2 O7 Na2 87.16(4) . 4
Na2 O7 Na3 76.48(3) . .
Na2 O7 Na3 148.61(4) 4 .
Na2 O7 H7A 115.9 . .
Na2 O7 H7A 106.9 4 .
Na3 O7 H7A 104.3 . .
Na2 O7 H7B 134.5 . .
Na2 O7 H7B 89.7 4 .
Na3 O7 H7B 83.3 . .
H7A O7 H7B 108.4 . .
Na3 O8 Na2 88.43(4) . .
Na3 O8 H8A 147.5 . .
Na2 O8 H8A 97.5 . .
Na3 O8 H8B 96.4 . .
Na2 O8 H8B 118.4 . .
H8A O8 H8B 108.4 . .
Na3 O9 Na2 82.20(4) . .
Na3 O9 H9A 112.7 . .
Na2 O9 H9A 92.4 . .
Na3 O9 H9B 136.6 . .
Na2 O9 H9B 109.7 . .
H9A O9 H9B 108.5 . .
Na3 O10 H10A 111.2 . .
Na3 O10 H10B 112.0 . .
H10A O10 H10B 108.2 . .
Na3 O11 H11A 99.4 . .
Na3 O11 H11B 120.7 . .
H11A O11 H11B 108.2 . .
Na3 O12 H12A 93.3 . .
Na3 O12 H12B 105.4 . .
H12A O12 H12B 108.2 . .
H13A O13 H13B 108.6 . .
H14A O14 H14B 108.0 . .
C2A N1A C4A 107.7(2) . .
C2A N1A C1A 125.8(3) . .
C4A N1A C1A 126.5(2) . .
C2A N2A C3A 108.9(3) . .
C2A N2A C5A 123.1(3) . .
C3A N2A C5A 128.1(3) . .
N1A C1A H1AA 109.5 . .
N1A C1A H1AB 109.5 . .
H1AA C1A H1AB 109.5 . .
N1A C1A H1AC 109.5 . .
H1AA C1A H1AC 109.5 . .
H1AB C1A H1AC 109.5 . .
N2A C2A N1A 110.3(3) . .
N2A C2A H2AA 124.9 . .
N1A C2A H2AA 124.9 . .
N2A C3A C4A 106.6(3) . .
N2A C3A H3AA 126.7 . .
C4A C3A H3AA 126.7 . .
C3A C4A N1A 106.5(3) . .
C3A C4A H4AA 126.7 . .
N1A C4A H4AA 126.7 . .
N2A C5A C6A 111.3(4) . .
N2A C5A H5AA 109.4 . .
C6A C5A H5AA 109.4 . .
N2A C5A H5AB 109.4 . .
C6A C5A H5AB 109.4 . .
H5AA C5A H5AB 108.0 . .
C5A C6A H6AA 109.5 . .
C5A C6A H6AB 109.5 . .
H6AA C6A H6AB 109.5 . .
C5A C6A H6AC 109.5 . .
H6AA C6A H6AC 109.5 . .
H6AB C6A H6AC 109.5 . .
N1B C1B H1BA 109.5 . .
N1B C1B H1BB 109.5 . .
H1BA C1B H1BB 109.5 . .
N1B C1B H1BC 109.5 . .
H1BA C1B H1BC 109.5 . .
H1BB C1B H1BC 109.5 . .
C2B N1B C4B 107.4(3) . .
C2B N1B C1B 124.9(3) . .
C4B N1B C1B 127.5(3) . .
C2B N2B C3B 109.1(3) . .
C2B N2B C5B 126.3(3) . .
C3B N2B C5B 124.5(3) . .
N1B C2B N2B 108.5(3) . .
N1B C2B H2BA 125.7 . .
N2B C2B H2BA 125.7 . .
C4B C3B N2B 105.7(3) . .
C4B C3B H3BA 127.1 . .
N2B C3B H3BA 127.1 . .
C3B C4B N1B 109.3(3) . .
C3B C4B H4BA 125.4 . .
N1B C4B H4BA 125.4 . .
N2B C5B C6B 113.1(4) . .
N2B C5B H5BA 109.0 . .
C6B C5B H5BA 109.0 . .
N2B C5B H5BB 109.0 . .
C6B C5B H5BB 109.0 . .
H5BA C5B H5BB 107.8 . .
C5B C6B H6BA 109.5 . .
C5B C6B H6BB 109.5 . .
H6BA C6B H6BB 109.5 . .
C5B C6B H6BC 109.5 . .
H6BA C6B H6BC 109.5 . .
H6BB C6B H6BC 109.5 . .

loop_
_geom_bond_atom_site_label_1
_geom_bond_atom_site_label_2
_geom_bond_distance
_geom_bond_site_symmetry_2
C1 O1 1.3693(15) .
C1 C2 1.3929(19) .
C1 C6 1.4080(19) .
C2 C3 1.3879(18) .
C2 C7 1.5124(19) .
C3 C4 1.3924(19) .
C3 H3 0.9500 .
C4 C5 1.3931(19) .
C4 P1 1.8108(13) .
C5 C6 1.3881(18) .
C5 H5 0.9500 .
C6 C7 1.5086(19) 3
C7 C6 1.5085(19) 4
C7 H71 0.9900 .
C7 H72 0.9900 .
P1 O3 1.5243(10) .
P1 O4 1.5287(10) .
P1 O2 1.5291(10) .
O1 H1 0.8500 .
C0 O01 1.274(3) .
C0 O02 1.287(2) 4
C0 O02 1.287(2) 3
C0 O02 1.287(2) 2
C0 O02 1.287(2) .
C0 Na2 2.9928(17) 2
C0 Na2 2.9928(17) .
C0 Na2 2.9928(17) 3
C0 Na2 2.9929(17) 4
O01 Na2 2.4458(7) 2
O01 Na2 2.4458(7) 3
O01 Na2 2.4458(7) .
O01 Na2 2.4459(7) 4
O02 O02 1.584(3) 3
O02 O02 1.584(3) 4
O02 Na2 2.752(2) 2
Na1 O5 2.292(2) .
Na1 O6 2.3738(9) 2
Na1 O6 2.3738(9) .
Na1 O6 2.3738(9) 3
Na1 O6 2.3738(9) 4
Na1 Na2 3.8446(10) 2
Na1 Na2 3.8446(10) 3
Na1 Na2 3.8447(10) 4
Na1 Na2 3.8447(10) .
Na2 O8 2.3777(11) .
Na2 O7 2.3779(11) .
Na2 O6 2.4870(11) .
Na2 O7 2.5179(11) 3
Na2 O9 2.5780(15) .
Na2 O02 2.752(2) 2
Na2 Na3 3.2990(8) .
Na2 Na2 3.3765(8) 3
Na2 Na2 3.3766(8) 4
Na2 H6A 2.6162 .
Na2 H8A 2.6278 .
Na3 O8 2.3529(11) .
Na3 O10 2.3652(11) .
Na3 O11 2.4166(11) .
Na3 O12 2.4255(11) .
Na3 O9 2.4377(14) .
Na3 O7 2.9090(11) .
Na3 H8B 2.5888 .
Na3 H12A 2.6161 .
O5 H5A 0.8500 .
O6 H6A 0.8499 .
O6 H6B 0.8501 .
O7 Na2 2.5179(11) 4
O7 H7A 0.8502 .
O7 H7B 0.8500 .
O8 H8A 0.8499 .
O8 H8B 0.8499 .
O9 H9A 0.8499 .
O9 H9B 0.8500 .
O10 H10A 0.8500 .
O10 H10B 0.8500 .
O11 H11A 0.8500 .
O11 H11B 0.8501 .
O12 H12A 0.8499 .
O12 H12B 0.8501 .
O13 H13A 0.8501 .
O13 H13B 0.8499 .
O14 H14A 0.8499 .
O14 H14B 0.8499 .
N1A C2A 1.320(4) .
N1A C4A 1.387(4) .
N1A C1A 1.453(3) .
N2A C2A 1.310(4) .
N2A C3A 1.369(4) .
N2A C5A 1.487(4) .
C1A H1AA 0.9800 .
C1A H1AB 0.9800 .
C1A H1AC 0.9800 .
C2A H2AA 0.9500 .
C3A C4A 1.372(5) .
C3A H3AA 0.9500 .
C4A H4AA 0.9500 .
C5A C6A 1.497(6) .
C5A H5AA 0.9900 .
C5A H5AB 0.9900 .
C6A H6AA 0.9800 .
C6A H6AB 0.9800 .
C6A H6AC 0.9800 .
C1B N1B 1.446(4) .
C1B H1BA 0.9800 .
C1B H1BB 0.9800 .
C1B H1BC 0.9800 .
N1B C2B 1.322(4) .
N1B C4B 1.378(4) .
N2B C2B 1.323(3) .
N2B C3B 1.385(4) .
N2B C5B 1.472(4) .
C2B H2BA 0.9500 .
C3B C4B 1.317(5) .
C3B H3BA 0.9500 .
C4B H4BA 0.9500 .
C5B C6B 1.495(6) .
C5B H5BA 0.9900 .
C5B H5BB 0.9900 .
C6B H6BA 0.9800 .
C6B H6BB 0.9800 .
C6B H6BC 0.9800 .

loop_
_geom_hbond_atom_site_label_D
_geom_hbond_atom_site_label_H
_geom_hbond_atom_site_label_A
_geom_hbond_distance_DH
_geom_hbond_distance_HA
_geom_hbond_distance_DA
_geom_hbond_angle_DHA
_geom_hbond_site_symmetry_A
O6 H6A O2 0.85 2.07 2.9207(13) 174.5 3
O6 H6B O3 0.85 1.93 2.7814(13) 178.3 .
O7 H7A O3 0.85 1.98 2.8056(13) 163.8 .
O7 H7B O4 0.85 1.86 2.7037(13) 172.1 8_665
O8 H8A O2 0.85 1.88 2.7251(13) 173.6 3
O8 H8B O2 0.85 2.10 2.9318(13) 167.3 6_465
O9 H9A O4 0.85 1.89 2.7373(15) 174.8 6_465
O9 H9B O02 0.85 2.02 2.536(3) 118.2 2
O9 H9B O13 0.85 2.44 3.0683(18) 131.5 3
O10 H10A O3 0.85 1.91 2.7482(13) 167.1 8_665
O10 H10B O11 0.85 2.00 2.8353(14) 167.0 2_565
O11 H11A O2 0.85 1.91 2.7551(13) 171.5 6_465
O11 H11B O14 0.85 2.01 2.8296(14) 161.4 .
O12 H12A O4 0.85 1.84 2.6863(13) 171.9 8_665
O12 H12B O13 0.85 1.97 2.7916(15) 161.6 3
O13 H13A O02 0.85 1.91 2.749(2) 166.7 .
O13 H13A O02 0.85 1.92 2.633(2) 140.6 3
O13 H13B O1 0.85 2.02 2.8448(15) 164.9 13_566
O14 H14A O12 0.85 1.98 2.8132(14) 168.6 2_565
